data_4037670
loop_
_publ_author_name
'Hsueh, Nai-Chen'
'Tsai, Min-Chen'
'Chang, Meng-Yang'
'Chen, Hsing-Yin'

_publ_section_title
;
 Construction of Sulfonyl Dihydrobenzo[<i>c</i>]xanthen-7-ones Core via
 NH<sub>4</sub>OAc/PdCl<sub>2</sub>/CuCl<sub>2</sub>-Mediated Double
 Cyclocondensation of \a-Sulfonyl <i>o</i>-Hydroxyacetophenones with
 2-Allylbenzaldehydes.
;
_journal_name_full 'The Journal of organic chemistry'
_journal_paper_doi 10.1021/acs.joc.9b02387
_journal_year 2019
_chemical_absolute_configuration rm
_chemical_formula_sum 'C24 H28 O7 S'
_chemical_formula_weight 460.52
_space_group_crystal_system orthorhombic
_space_group_IT_number 33
_space_group_name_Hall 'P 2c -2n'
_space_group_name_H-M_alt 'P n a 21'
_atom_sites_solution_hydrogens mixed
_audit_creation_method SHELXL-2014/6
_cell_angle_alpha 90
_cell_angle_beta 90
_cell_angle_gamma 90
_cell_formula_units_Z 4
_cell_length_a 17.864(4)
_cell_length_b 15.417(4)
_cell_length_c 7.9315(18)
_cell_measurement_reflns_used 6576
_cell_measurement_temperature 100(2)
_cell_measurement_theta_max 25.9528
_cell_measurement_theta_min 2.2801
_cell_volume 2184.4(9)
_computing_cell_refinement 'SAINT V8.34A (Bruker AXS Inc., 2013)'
_computing_data_collection 'Bruker APEX2'
_computing_data_reduction 'SAINT V8.34A (Bruker AXS Inc., 2013)'
_computing_molecular_graphics 'Bruker SHELXTL'
_computing_publication_material 'Bruker SHELXTL'
_computing_structure_refinement 'SHELXL-2014/6 (Sheldrick, 2014)'
_diffrn_ambient_temperature 100(2)
_diffrn_detector_area_resol_mean 8.3333
_diffrn_measured_fraction_theta_full 1.000
_diffrn_measured_fraction_theta_max 0.999
_diffrn_measurement_device_type 'Bruker APEX-II CCD'
_diffrn_measurement_method '\f and \w scans'
_diffrn_radiation_type MoK\a
_diffrn_radiation_wavelength 0.71073
_diffrn_reflns_av_R_equivalents 0.0569
_diffrn_reflns_av_unetI/netI 0.0517
_diffrn_reflns_Laue_measured_fraction_full 1.000
_diffrn_reflns_Laue_measured_fraction_max 0.999
_diffrn_reflns_limit_h_max 22
_diffrn_reflns_limit_h_min -22
_diffrn_reflns_limit_k_max 19
_diffrn_reflns_limit_k_min -19
_diffrn_reflns_limit_l_max 9
_diffrn_reflns_limit_l_min -8
_diffrn_reflns_number 27261
_diffrn_reflns_point_group_measured_fraction_full 0.966
_diffrn_reflns_point_group_measured_fraction_max 0.963
_diffrn_reflns_theta_full 25.242
_diffrn_reflns_theta_max 26.357
_diffrn_reflns_theta_min 1.745
_exptl_absorpt_coefficient_mu 0.193
_exptl_absorpt_correction_T_max 0.9485
_exptl_absorpt_correction_T_min 0.6484
_exptl_absorpt_correction_type multi-scan
_exptl_absorpt_process_details 'SADABS V2014/4 (Bruker AXS Inc.)'
_exptl_crystal_colour colorless
_exptl_crystal_density_diffrn 1.400
_exptl_crystal_density_meas ?
_exptl_crystal_density_method 'not measured'
_exptl_crystal_description columnar
_exptl_crystal_F_000 976
_exptl_crystal_size_max 0.25
_exptl_crystal_size_mid 0.05
_exptl_crystal_size_min 0.03
_refine_diff_density_max 0.277
_refine_diff_density_min -0.418
_refine_diff_density_rms 0.051
_refine_ls_abs_structure_details
;
 Flack x determined using 1421 quotients [(I+)-(I-)]/[(I+)+(I-)]
 (Parsons, Flack and Wagner, Acta Cryst. B69 (2013) 249-259).
;
_refine_ls_abs_structure_Flack 0.10(5)
_refine_ls_extinction_method none
_refine_ls_goodness_of_fit_ref 1.076
_refine_ls_hydrogen_treatment mixed
_refine_ls_matrix_type full
_refine_ls_number_parameters 296
_refine_ls_number_reflns 4298
_refine_ls_number_restraints 1
_refine_ls_restrained_S_all 1.075
_refine_ls_R_factor_all 0.0500
_refine_ls_R_factor_gt 0.0416
_refine_ls_shift/su_max 0.001
_refine_ls_shift/su_mean 0.000
_refine_ls_structure_factor_coef Fsqd
_refine_ls_weighting_details 'w=1/[\s^2^(Fo^2^)+(0.0462P)^2^+0.3323P] where P=(Fo^2^+2Fc^2^)/3'
_refine_ls_weighting_scheme calc
_refine_ls_wR_factor_gt 0.0894
_refine_ls_wR_factor_ref 0.0925
_reflns_Friedel_coverage 0.791
_reflns_Friedel_fraction_full 0.927
_reflns_Friedel_fraction_max 0.920
_reflns_number_gt 3787
_reflns_number_total 4298
_reflns_threshold_expression 'I > 2\s(I)'
_cod_data_source_file jo9b02387_si_001.cif
_cod_data_source_block 180120LT
_cod_depositor_comments
;
The following automatic conversions were performed:

data item '_exptl_crystal_density_meas' value 'not measured' was
changed to '?' -- the value is perceived as not measured.

Automatic conversion script
Id: cif_fix_values 7556 2019-12-06 15:28:31Z antanas 
;
_cod_original_cell_volume 2184.5(9)
_cod_database_code 4037670
_shelx_space_group_comment
;
The symmetry employed for this shelxl refinement is uniquely defined
by the following loop, which should always be used as a source of
symmetry information in preference to the above space-group names.
They are only intended as comments.
;
_shelxl_version_number 2014/6

loop_
_space_group_symop_operation_xyz
'x, y, z'
'-x, -y, z+1/2'
'-x+1/2, y+1/2, z+1/2'
'x+1/2, -y+1/2, z'

loop_
_atom_site_label
_atom_site_type_symbol
_atom_site_fract_x
_atom_site_fract_y
_atom_site_fract_z
_atom_site_U_iso_or_equiv
_atom_site_adp_type
_atom_site_occupancy
_atom_site_site_symmetry_order
_atom_site_calc_flag
_atom_site_refinement_flags_posn
_atom_site_refinement_flags_adp
S1 S 0.16994(4) 1.07154(5) 0.46659(11) 0.01585(18) Uani 1 1 d . .
O1 O 0.48331(11) 0.68199(13) 0.4456(3) 0.0202(5) Uani 1 1 d . .
O2 O 0.15852(13) 1.05399(15) 0.6430(3) 0.0232(6) Uani 1 1 d . .
O3 O 0.10989(11) 1.05215(14) 0.3501(3) 0.0203(5) Uani 1 1 d . .
O4 O 0.27554(12) 1.05566(14) 0.1163(3) 0.0196(5) Uani 1 1 d . .
O5 O 0.16879(10) 0.87361(13) 0.4096(3) 0.0153(5) Uani 1 1 d . .
O6 O 0.34375(13) 1.12212(15) 0.3921(3) 0.0186(5) Uani 1 1 d . .
H7 H 0.334(2) 1.119(3) 0.298(6) 0.028 Uiso 1 1 d . U
O7 O 0.50452(11) 0.85130(14) 0.3823(3) 0.0164(5) Uani 1 1 d . .
C1 C 0.47294(16) 0.58959(18) 0.4630(6) 0.0221(7) Uani 1 1 d . .
H16 H 0.4506 0.5770 0.5732 0.033 Uiso 1 1 calc R U
H1 H 0.5215 0.5604 0.4541 0.033 Uiso 1 1 calc R U
H17 H 0.4397 0.5687 0.3735 0.033 Uiso 1 1 calc R U
C2 C 0.42136(15) 0.73288(18) 0.4490(4) 0.0160(7) Uani 1 1 d . .
C3 C 0.43357(16) 0.82168(19) 0.4214(4) 0.0146(6) Uani 1 1 d . .
C4 C 0.37444(16) 0.88080(19) 0.4238(4) 0.0142(7) Uani 1 1 d . .
C5 C 0.38921(16) 0.97552(19) 0.3871(5) 0.0171(7) Uani 1 1 d . .
H12 H 0.3927 0.9834 0.2635 0.021 Uiso 1 1 calc R U
H11 H 0.4383 0.9916 0.4361 0.021 Uiso 1 1 calc R U
C6 C 0.32953(15) 1.03734(19) 0.4561(5) 0.0164(6) Uani 1 1 d . .
C7 C 0.25072(16) 1.0033(2) 0.3973(5) 0.0146(6) Uani 1 1 d . .
C8 C 0.19114(16) 1.18365(19) 0.4411(5) 0.0178(7) Uani 1 1 d . .
H24 H 0.2287 1.2020 0.5256 0.021 Uiso 1 1 calc R U
H25 H 0.2119 1.1944 0.3272 0.021 Uiso 1 1 calc R U
C9 C 0.11846(16) 1.23465(18) 0.4650(5) 0.0183(6) Uani 1 1 d . .
H5 H 0.0810 1.2150 0.3812 0.022 Uiso 1 1 calc R U
H4 H 0.0981 1.2232 0.5789 0.022 Uiso 1 1 calc R U
C10 C 0.13200(17) 1.33168(19) 0.4438(5) 0.0238(8) Uani 1 1 d . .
H26 H 0.1676 1.3515 0.5313 0.029 Uiso 1 1 calc R U
H27 H 0.1551 1.3424 0.3323 0.029 Uiso 1 1 calc R U
C11 C 0.06019(17) 1.38417(19) 0.4576(5) 0.0220(7) Uani 1 1 d . .
H28 H 0.0258 1.3671 0.3672 0.033 Uiso 1 1 calc R U
H2 H 0.0718 1.4461 0.4474 0.033 Uiso 1 1 calc R U
H3 H 0.0366 1.3731 0.5671 0.033 Uiso 1 1 calc R U
C12 C 0.24438(15) 1.0003(2) 0.2045(4) 0.0153(7) Uani 1 1 d . .
C13 C 0.19735(16) 0.9323(2) 0.1335(4) 0.0151(6) Uani 1 1 d . .
C14 C 0.16135(16) 0.8719(2) 0.2384(4) 0.0147(7) Uani 1 1 d . .
C15 C 0.23607(14) 0.91270(18) 0.4728(5) 0.0143(6) Uani 1 1 d . .
H6 H 0.2285 0.9212 0.5967 0.017 Uiso 1 1 calc R U
C16 C 0.30176(15) 0.85043(18) 0.4533(4) 0.0136(6) Uani 1 1 d . .
C17 C 0.33627(18) 1.0450(2) 0.6469(5) 0.0209(7) Uani 1 1 d . .
H9 H 0.3853 1.0693 0.6759 0.031 Uiso 1 1 calc R U
H8 H 0.3311 0.9875 0.6981 0.031 Uiso 1 1 calc R U
H10 H 0.2968 1.0833 0.6896 0.031 Uiso 1 1 calc R U
C18 C 0.55510(18) 0.8532(2) 0.5225(4) 0.0220(8) Uani 1 1 d . .
H15 H 0.5339 0.8891 0.6126 0.033 Uiso 1 1 calc R U
H13 H 0.6031 0.8776 0.4865 0.033 Uiso 1 1 calc R U
H14 H 0.5628 0.7941 0.5645 0.033 Uiso 1 1 calc R U
C19 C 0.34839(16) 0.70347(19) 0.4755(5) 0.0179(6) Uani 1 1 d . .
H19 H 0.3390 0.6434 0.4921 0.021 Uiso 1 1 calc R U
C20 C 0.28987(16) 0.76232(19) 0.4775(5) 0.0169(6) Uani 1 1 d . .
H18 H 0.2404 0.7419 0.4959 0.020 Uiso 1 1 calc R U
C21 C 0.11308(17) 0.8104(2) 0.1708(4) 0.0182(7) Uani 1 1 d . .
H23 H 0.0892 0.7693 0.2419 0.022 Uiso 1 1 calc R U
C22 C 0.10013(17) 0.8096(2) -0.0009(4) 0.0211(8) Uani 1 1 d . .
H22 H 0.0674 0.7673 -0.0473 0.025 Uiso 1 1 calc R U
C23 C 0.13447(17) 0.8699(2) -0.1079(5) 0.0227(8) Uani 1 1 d . .
H21 H 0.1244 0.8692 -0.2255 0.027 Uiso 1 1 calc R U
C24 C 0.18288(15) 0.9303(2) -0.0410(5) 0.0190(6) Uani 1 1 d . .
H20 H 0.2067 0.9709 -0.1133 0.023 Uiso 1 1 calc R U

loop_
_atom_site_aniso_label
_atom_site_aniso_U_11
_atom_site_aniso_U_22
_atom_site_aniso_U_33
_atom_site_aniso_U_23
_atom_site_aniso_U_13
_atom_site_aniso_U_12
S1 0.0167(3) 0.0133(3) 0.0176(4) 0.0010(4) 0.0024(4) 0.0013(3)
O1 0.0172(9) 0.0132(10) 0.0303(15) 0.0012(12) 0.0026(11) 0.0021(8)
O2 0.0287(12) 0.0234(13) 0.0176(13) 0.0028(11) 0.0048(11) 0.0056(10)
O3 0.0152(10) 0.0188(11) 0.0267(14) -0.0013(10) -0.0031(10) -0.0005(9)
O4 0.0216(11) 0.0183(12) 0.0189(13) 0.0039(10) 0.0026(10) -0.0034(9)
O5 0.0145(9) 0.0159(11) 0.0155(12) 0.0020(9) 0.0007(9) -0.0016(8)
O6 0.0225(11) 0.0122(11) 0.0212(13) 0.0017(11) 0.0007(11) -0.0021(8)
O7 0.0136(10) 0.0201(12) 0.0156(12) 0.0015(10) 0.0003(9) -0.0024(8)
C1 0.0211(13) 0.0134(14) 0.0317(19) -0.0001(18) 0.0024(18) 0.0028(11)
C2 0.0179(13) 0.0162(14) 0.0140(18) 0.0002(15) 0.0007(14) 0.0012(11)
C3 0.0141(12) 0.0171(15) 0.0128(16) 0.0015(13) 0.0008(12) -0.0027(11)
C4 0.0176(13) 0.0154(15) 0.0097(17) 0.0001(12) -0.0006(13) -0.0016(11)
C5 0.0182(14) 0.0116(15) 0.0217(18) 0.0004(14) 0.0004(13) -0.0002(11)
C6 0.0151(12) 0.0137(13) 0.0203(18) 0.0024(16) 0.0004(15) -0.0009(11)
C7 0.0145(13) 0.0125(14) 0.0168(16) 0.0009(13) -0.0003(12) -0.0001(11)
C8 0.0182(13) 0.0140(14) 0.021(2) 0.0024(15) -0.0015(14) -0.0010(11)
C9 0.0182(13) 0.0158(14) 0.0210(17) 0.0027(16) 0.0020(16) 0.0028(11)
C10 0.0219(14) 0.0176(15) 0.032(2) 0.0019(17) 0.0024(17) 0.0009(12)
C11 0.0261(15) 0.0168(15) 0.0229(19) 0.0004(17) -0.0005(17) 0.0017(12)
C12 0.0127(13) 0.0139(15) 0.0191(18) 0.0010(13) 0.0021(13) 0.0036(11)
C13 0.0135(14) 0.0139(15) 0.0180(17) 0.0017(14) 0.0021(13) 0.0028(11)
C14 0.0130(14) 0.0145(16) 0.0166(17) 0.0012(13) 0.0011(13) 0.0033(11)
C15 0.0135(12) 0.0157(14) 0.0137(15) 0.0004(15) -0.0009(14) -0.0010(11)
C16 0.0155(12) 0.0139(13) 0.0112(16) 0.0029(15) 0.0005(14) 0.0020(10)
C17 0.0195(16) 0.0209(17) 0.0224(19) -0.0024(16) -0.0028(14) -0.0020(12)
C18 0.0184(16) 0.0267(18) 0.0208(19) -0.0008(14) -0.0039(14) -0.0031(13)
C19 0.0226(14) 0.0127(14) 0.0183(17) 0.0026(15) 0.0018(16) -0.0009(11)
C20 0.0162(13) 0.0180(15) 0.0164(17) 0.0016(15) 0.0026(15) -0.0025(11)
C21 0.0184(15) 0.0142(15) 0.0220(19) -0.0011(14) 0.0031(14) -0.0014(12)
C22 0.0196(14) 0.0211(16) 0.022(2) -0.0058(15) 0.0005(14) -0.0017(12)
C23 0.0233(15) 0.0272(19) 0.0174(18) -0.0023(15) 0.0005(15) 0.0025(14)
C24 0.0176(13) 0.0202(14) 0.0193(17) 0.0022(17) 0.0032(16) 0.0021(11)

loop_
_atom_type_symbol
_atom_type_description
_atom_type_scat_dispersion_real
_atom_type_scat_dispersion_imag
_atom_type_scat_source
C C 0.0033 0.0016 'International Tables Vol C Tables 4.2.6.8 and 6.1.1.4'
H H 0.0000 0.0000 'International Tables Vol C Tables 4.2.6.8 and 6.1.1.4'
O O 0.0106 0.0060 'International Tables Vol C Tables 4.2.6.8 and 6.1.1.4'
S S 0.1246 0.1234 'International Tables Vol C Tables 4.2.6.8 and 6.1.1.4'

loop_
_geom_angle_atom_site_label_1
_geom_angle_atom_site_label_2
_geom_angle_atom_site_label_3
_geom_angle
O2 S1 O3 118.47(14)
O2 S1 C8 108.83(16)
O3 S1 C8 106.60(15)
O2 S1 C7 106.84(15)
O3 S1 C7 105.56(15)
C8 S1 C7 110.41(14)
C2 O1 C1 117.7(2)
C14 O5 C15 115.9(2)
C6 O6 H7 104(3)
C3 O7 C18 114.2(2)
O1 C1 H16 109.5
O1 C1 H1 109.5
H16 C1 H1 109.5
O1 C1 H17 109.5
H16 C1 H17 109.5
H1 C1 H17 109.5
O1 C2 C19 125.2(3)
O1 C2 C3 115.7(2)
C19 C2 C3 119.0(3)
O7 C3 C4 118.8(3)
O7 C3 C2 120.0(3)
C4 C3 C2 121.2(3)
C3 C4 C16 119.1(3)
C3 C4 C5 119.7(3)
C16 C4 C5 121.1(3)
C4 C5 C6 114.3(2)
C4 C5 H12 108.7
C6 C5 H12 108.7
C4 C5 H11 108.7
C6 C5 H11 108.7
H12 C5 H11 107.6
O6 C6 C17 105.6(3)
O6 C6 C5 108.6(3)
C17 C6 C5 110.4(3)
O6 C6 C7 111.1(3)
C17 C6 C7 113.0(3)
C5 C6 C7 108.0(3)
C12 C7 C15 110.4(3)
C12 C7 C6 111.8(3)
C15 C7 C6 109.8(2)
C12 C7 S1 104.7(2)
C15 C7 S1 105.3(2)
C6 C7 S1 114.6(2)
C9 C8 S1 107.7(2)
C9 C8 H24 110.2
S1 C8 H24 110.2
C9 C8 H25 110.2
S1 C8 H25 110.2
H24 C8 H25 108.5
C10 C9 C8 110.9(2)
C10 C9 H5 109.5
C8 C9 H5 109.5
C10 C9 H4 109.5
C8 C9 H4 109.5
H5 C9 H4 108.1
C11 C10 C9 112.4(3)
C11 C10 H26 109.1
C9 C10 H26 109.1
C11 C10 H27 109.1
C9 C10 H27 109.1
H26 C10 H27 107.9
C10 C11 H28 109.5
C10 C11 H2 109.5
H28 C11 H2 109.5
C10 C11 H3 109.5
H28 C11 H3 109.5
H2 C11 H3 109.5
O4 C12 C13 122.5(3)
O4 C12 C7 120.7(3)
C13 C12 C7 116.7(3)
C14 C13 C24 118.9(3)
C14 C13 C12 120.8(3)
C24 C13 C12 120.1(3)
O5 C14 C21 117.2(3)
O5 C14 C13 122.2(3)
C21 C14 C13 120.5(3)
O5 C15 C16 110.2(2)
O5 C15 C7 112.7(3)
C16 C15 C7 113.6(2)
O5 C15 H6 106.6
C16 C15 H6 106.6
C7 C15 H6 106.6
C20 C16 C4 119.5(3)
C20 C16 C15 119.0(2)
C4 C16 C15 121.4(2)
C6 C17 H9 109.5
C6 C17 H8 109.5
H9 C17 H8 109.5
C6 C17 H10 109.5
H9 C17 H10 109.5
H8 C17 H10 109.5
O7 C18 H15 109.5
O7 C18 H13 109.5
H15 C18 H13 109.5
O7 C18 H14 109.5
H15 C18 H14 109.5
H13 C18 H14 109.5
C20 C19 C2 119.6(3)
C20 C19 H19 120.2
C2 C19 H19 120.2
C19 C20 C16 121.6(3)
C19 C20 H18 119.2
C16 C20 H18 119.2
C22 C21 C14 119.4(3)
C22 C21 H23 120.3
C14 C21 H23 120.3
C21 C22 C23 121.2(3)
C21 C22 H22 119.4
C23 C22 H22 119.4
C24 C23 C22 119.4(4)
C24 C23 H21 120.3
C22 C23 H21 120.3
C23 C24 C13 120.6(3)
C23 C24 H20 119.7
C13 C24 H20 119.7

loop_
_geom_bond_atom_site_label_1
_geom_bond_atom_site_label_2
_geom_bond_distance
S1 O2 1.440(3)
S1 O3 1.447(2)
S1 C8 1.781(3)
S1 C7 1.868(3)
O1 C2 1.357(3)
O1 C1 1.443(3)
O4 C12 1.236(4)
O5 C14 1.365(4)
O5 C15 1.435(3)
O6 C6 1.425(4)
O6 H7 0.77(4)
O7 C3 1.383(3)
O7 C18 1.433(4)
C1 H16 0.9800
C1 H1 0.9800
C1 H17 0.9800
C2 C19 1.396(4)
C2 C3 1.404(4)
C3 C4 1.395(4)
C4 C16 1.400(4)
C4 C5 1.512(4)
C5 C6 1.531(4)
C5 H12 0.9900
C5 H11 0.9900
C6 C17 1.523(5)
C6 C7 1.573(4)
C7 C12 1.533(4)
C7 C15 1.543(4)
C8 C9 1.530(4)
C8 H24 0.9900
C8 H25 0.9900
C9 C10 1.525(4)
C9 H5 0.9900
C9 H4 0.9900
C10 C11 1.521(4)
C10 H26 0.9900
C10 H27 0.9900
C11 H28 0.9800
C11 H2 0.9800
C11 H3 0.9800
C12 C13 1.457(4)
C13 C14 1.404(4)
C13 C24 1.409(5)
C14 C21 1.390(4)
C15 C16 1.524(4)
C15 H6 1.0000
C16 C20 1.388(4)
C17 H9 0.9800
C17 H8 0.9800
C17 H10 0.9800
C18 H15 0.9800
C18 H13 0.9800
C18 H14 0.9800
C19 C20 1.384(4)
C19 H19 0.9500
C20 H18 0.9500
C21 C22 1.381(5)
C21 H23 0.9500
C22 C23 1.401(5)
C22 H22 0.9500
C23 C24 1.377(5)
C23 H21 0.9500
C24 H20 0.9500
